data_4349767
loop_
_publ_author_name
'Sarkar, Sumanta'
'Roy, Soumyabrata'
'Kalsi, Deepti'
'Peter, Sebastian C.'

_publ_section_title
;
 Ce2PtGe3: a new ordered orthorhombic superstructure in the AlB2family
 with spin glass behavior
;
_journal_issue 12
_journal_name_full 'Inorganic Chemistry Frontiers'
_journal_page_first 2097
_journal_paper_doi 10.1039/C7QI00416H
_journal_volume 4
_journal_year 2017
_chemical_formula_sum 'Ce2 Ge3.09 Pt0.91'
_chemical_formula_weight 681.77
_chemical_name_common Ce2PtGe3
_space_group_crystal_system orthorhombic
_space_group_IT_number 64
_space_group_name_Hall '-C 2ac 2'
_space_group_name_H-M_alt 'C m c e'
_atom_sites_solution_primary direct
_atom_sites_solution_secondary difmap
_audit_creation_method SHELXL-2016/4
_audit_update_record
;
2017-07-16 deposited with the CCDC.
2017-10-11 downloaded from the CCDC.
;
_cell_angle_alpha 90
_cell_angle_beta 90
_cell_angle_gamma 90
_cell_formula_units_Z 4
_cell_length_a 8.5157(17)
_cell_length_b 14.750(3)
_cell_length_c 4.2511(9)
_cell_measurement_reflns_used 6544
_cell_measurement_temperature 293(2)
_cell_measurement_theta_max 45.5
_cell_measurement_theta_min 5.5
_cell_volume 533.97(19)
_computing_cell_refinement 'SMART APEX II'
_computing_data_collection 'SMART APEX II (Bruker,2010)'
_computing_data_reduction 'SAINT (Bruker,2000)'
_computing_molecular_graphics 'Ortep-3v2 for windows (Farrugia, 1997)'
_computing_publication_material 'PLATON (Spek, 2008)'
_computing_structure_refinement 'SHELXL-2016/4 (Sheldrick, 2016)'
_computing_structure_solution 'SHELXS-2016/4 (Sheldrick, 2016)'
_diffrn_ambient_temperature 293(2)
_diffrn_measured_fraction_theta_full 0.981
_diffrn_measured_fraction_theta_max 0.963
_diffrn_measurement_device_type 'CCD area detector'
_diffrn_measurement_method 'phi and omega scans'
_diffrn_radiation_type MoK\a
_diffrn_radiation_wavelength 0.71073
_diffrn_reflns_av_R_equivalents 0.0498
_diffrn_reflns_av_unetI/netI 0.0425
_diffrn_reflns_Laue_measured_fraction_full 0.981
_diffrn_reflns_Laue_measured_fraction_max 0.963
_diffrn_reflns_limit_h_max 15
_diffrn_reflns_limit_h_min -17
_diffrn_reflns_limit_k_max 29
_diffrn_reflns_limit_k_min -18
_diffrn_reflns_limit_l_max 7
_diffrn_reflns_limit_l_min -8
_diffrn_reflns_number 6544
_diffrn_reflns_point_group_measured_fraction_full 0.981
_diffrn_reflns_point_group_measured_fraction_max 0.963
_diffrn_reflns_theta_full 25.242
_diffrn_reflns_theta_max 45.507
_diffrn_reflns_theta_min 5.530
_diffrn_source 'fine-focus sealed tube'
_exptl_absorpt_coefficient_mu 57.386
_exptl_absorpt_correction_T_max 0.057
_exptl_absorpt_correction_T_min 0.001
_exptl_absorpt_correction_type numerical
_exptl_crystal_colour metallic
_exptl_crystal_density_diffrn 8.481
_exptl_crystal_density_method 'not measured'
_exptl_crystal_description irregular
_exptl_crystal_F_000 1143
_exptl_crystal_size_max 0.16
_exptl_crystal_size_mid 0.11
_exptl_crystal_size_min 0.05
_refine_diff_density_max 2.863
_refine_diff_density_min -3.723
_refine_diff_density_rms 0.537
_refine_ls_extinction_coef 0.00024(6)
_refine_ls_extinction_expression Fc^*^=kFc[1+0.001xFc^2^\l^3^/sin(2\q)]^-1/4^
_refine_ls_extinction_method 'SHELXL-2016/4 (Sheldrick 2016)'
_refine_ls_goodness_of_fit_ref 0.832
_refine_ls_matrix_type full
_refine_ls_number_parameters 20
_refine_ls_number_reflns 1133
_refine_ls_number_restraints 0
_refine_ls_restrained_S_all 0.832
_refine_ls_R_factor_all 0.0990
_refine_ls_R_factor_gt 0.0316
_refine_ls_shift/su_max 0.001
_refine_ls_shift/su_mean 0.000
_refine_ls_structure_factor_coef Fsqd
_refine_ls_weighting_details 'w=1/[\s^2^(Fo^2^)+(0.0338P)^2^] where P=(Fo^2^+2Fc^2^)/3'
_refine_ls_weighting_scheme calc
_refine_ls_wR_factor_gt 0.0755
_refine_ls_wR_factor_ref 0.1098
_reflns_Friedel_coverage 0.000
_reflns_number_gt 295
_reflns_number_total 1133
_reflns_threshold_expression 'I > 2\s(I)'
_cod_data_source_file c7qi00416h2.cif
_cod_data_source_block ce2ptge3
_cod_original_cell_volume 533.95(19)
_cod_original_sg_symbol_Hall '-C 2bc 2'
_cod_original_sg_symbol_H-M 'C m c a'
_cod_database_code 4349767
_shelx_shelxl_version_number 2016/4
_shelx_space_group_comment
;
The symmetry employed for this shelxl refinement is uniquely defined
by the following loop, which should always be used as a source of
symmetry information in preference to the above space-group names.
They are only intended as comments.
;

loop_
_space_group_symop_operation_xyz
'x, y, z'
'-x, -y+1/2, z+1/2'
'-x, y+1/2, -z+1/2'
'x, -y, -z'
'x+1/2, y+1/2, z'
'-x+1/2, -y+1, z+1/2'
'-x+1/2, y+1, -z+1/2'
'x+1/2, -y+1/2, -z'
'-x, -y, -z'
'x, y-1/2, -z-1/2'
'x, -y-1/2, z-1/2'
'-x, y, z'
'-x+1/2, -y+1/2, -z'
'x+1/2, y, -z-1/2'
'x+1/2, -y, z-1/2'
'-x+1/2, y+1/2, z'

loop_
_atom_site_label
_atom_site_type_symbol
_atom_site_fract_x
_atom_site_fract_y
_atom_site_fract_z
_atom_site_U_iso_or_equiv
_atom_site_adp_type
_atom_site_occupancy
_atom_site_site_symmetry_order
_atom_site_calc_flag
_atom_site_refinement_flags_posn
_atom_site_refinement_flags_adp
_atom_site_refinement_flags_occupancy
CE1 Ce 0.000000 0.62505(3) 0.7506(2) 0.00621(12) Uani 1 2 d S T P
PT2 Pt 0.250000 0.04207(4) 0.250000 0.0100(2) Uani 0.220(4) 2 d S T P
GE2 Ge 0.250000 0.04207(4) 0.250000 0.0100(2) Uani 0.780(4) 2 d S T P
PT3 Pt 0.250000 0.20872(4) 0.250000 0.0094(2) Uani 0.234(4) 2 d S T P
GE3 Ge 0.250000 0.20872(4) 0.250000 0.0094(2) Uani 0.766(4) 2 d S T P

loop_
_atom_site_aniso_label
_atom_site_aniso_U_11
_atom_site_aniso_U_22
_atom_site_aniso_U_33
_atom_site_aniso_U_23
_atom_site_aniso_U_13
_atom_site_aniso_U_12
CE1 0.00417(18) 0.00804(17) 0.00641(18) 0.0011(2) 0.000 0.000
PT2 0.0172(4) 0.0068(3) 0.0059(3) 0.000 0.0013(4) 0.000
GE2 0.0172(4) 0.0068(3) 0.0059(3) 0.000 0.0013(4) 0.000
PT3 0.0158(4) 0.0076(3) 0.0050(3) 0.000 -0.0003(4) 0.000
GE3 0.0158(4) 0.0076(3) 0.0050(3) 0.000 -0.0003(4) 0.000

loop_
_atom_type_symbol
_atom_type_description
_atom_type_scat_dispersion_real
_atom_type_scat_dispersion_imag
_atom_type_scat_source
Ge Ge 0.1547 1.8001 'International Tables Vol C Tables 4.2.6.8 and 6.1.1.4'
Ce Ce -0.2486 2.6331 'International Tables Vol C Tables 4.2.6.8 and 6.1.1.4'
Pt Pt -1.7033 8.3905 'International Tables Vol C Tables 4.2.6.8 and 6.1.1.4'

loop_
_geom_angle_atom_site_label_1
_geom_angle_atom_site_label_2
_geom_angle_atom_site_label_3
_geom_angle
_geom_angle_site_symmetry_1
_geom_angle_site_symmetry_3
GE2 CE1 PT2 0.0 10_567 10_567
GE2 CE1 GE2 81.97(2) 10_567 5_456
PT2 CE1 GE2 81.97(2) 10_567 5_456
GE2 CE1 PT2 82.0 10_567 5_456
PT2 CE1 PT2 81.97(2) 10_567 5_456
GE2 CE1 PT2 0.0 5_456 5_456
GE2 CE1 GE3 81.676(18) 10_567 6
PT2 CE1 GE3 81.676(18) 10_567 6
GE2 CE1 GE3 135.66(3) 5_456 6
PT2 CE1 GE3 135.66(3) 5_456 6
GE2 CE1 PT3 81.676(18) 10_567 6
PT2 CE1 PT3 81.676(18) 10_567 6
GE2 CE1 PT3 135.66(3) 5_456 6
PT2 CE1 PT3 135.66(3) 5_456 6
GE3 CE1 PT3 0.0 6 6
GE2 CE1 GE3 135.66(3) 10_567 9_566
PT2 CE1 GE3 135.66(3) 10_567 9_566
GE2 CE1 GE3 81.676(18) 5_456 9_566
PT2 CE1 GE3 81.676(18) 5_456 9_566
GE3 CE1 GE3 81.94(2) 6 9_566
PT3 CE1 GE3 81.94(2) 6 9_566
GE2 CE1 PT3 135.66(3) 10_567 9_566
PT2 CE1 PT3 135.66(3) 10_567 9_566
GE2 CE1 PT3 81.676(18) 5_456 9_566
PT2 CE1 PT3 81.676(18) 5_456 9_566
GE3 CE1 PT3 81.9 6 9_566
PT3 CE1 PT3 81.94(2) 6 9_566
GE3 CE1 PT3 0.0 9_566 9_566
GE2 CE1 GE2 135.72(3) 10_567 5_455
PT2 CE1 GE2 135.72(3) 10_567 5_455
GE2 CE1 GE2 81.758(17) 5_456 5_455
PT2 CE1 GE2 81.758(17) 5_456 5_455
GE3 CE1 GE2 135.51(3) 6 5_455
PT3 CE1 GE2 135.51(3) 6 5_455
GE3 CE1 GE2 81.622(18) 9_566 5_455
PT3 CE1 GE2 81.622(18) 9_566 5_455
GE2 CE1 PT2 135.7 10_567 5_455
PT2 CE1 PT2 135.72(3) 10_567 5_455
GE2 CE1 PT2 81.8 5_456 5_455
PT2 CE1 PT2 81.758(17) 5_456 5_455
GE3 CE1 PT2 135.51(3) 6 5_455
PT3 CE1 PT2 135.51(3) 6 5_455
GE3 CE1 PT2 81.622(18) 9_566 5_455
PT3 CE1 PT2 81.622(18) 9_566 5_455
GE2 CE1 PT2 0.0 5_455 5_455
GE2 CE1 PT2 81.8 10_567 10_566
PT2 CE1 PT2 81.758(17) 10_567 10_566
GE2 CE1 PT2 135.7 5_456 10_566
PT2 CE1 PT2 135.72(3) 5_456 10_566
GE3 CE1 PT2 81.622(18) 6 10_566
PT3 CE1 PT2 81.622(18) 6 10_566
GE3 CE1 PT2 135.51(3) 9_566 10_566
PT3 CE1 PT2 135.51(3) 9_566 10_566
GE2 CE1 PT2 81.9 5_455 10_566
PT2 CE1 PT2 81.86(3) 5_455 10_566
GE2 CE1 GE2 81.758(17) 10_567 10_566
PT2 CE1 GE2 81.758(17) 10_567 10_566
GE2 CE1 GE2 135.72(3) 5_456 10_566
PT2 CE1 GE2 135.72(3) 5_456 10_566
GE3 CE1 GE2 81.622(18) 6 10_566
PT3 CE1 GE2 81.622(18) 6 10_566
GE3 CE1 GE2 135.51(3) 9_566 10_566
PT3 CE1 GE2 135.51(3) 9_566 10_566
GE2 CE1 GE2 81.86(3) 5_455 10_566
PT2 CE1 GE2 81.86(3) 5_455 10_566
PT2 CE1 GE2 0.000(19) 10_566 10_566
PT3 PT2 GE2 120.28(2) . 6_544
PT3 PT2 PT2 120.28(2) . 6_544
GE2 PT2 PT2 0.0 6_544 6_544
PT3 PT2 GE2 120.28(2) . 6_545
GE2 PT2 GE2 119.44(5) 6_544 6_545
PT2 PT2 GE2 119.44(5) 6_544 6_545
PT3 PT2 PT2 120.28(2) . 6_545
GE2 PT2 PT2 119.4 6_544 6_545
PT2 PT2 PT2 119.44(5) 6_544 6_545
GE2 PT2 PT2 0.0 6_545 6_545
PT3 PT2 CE1 67.849(14) . 5_544
GE2 PT2 CE1 67.999(19) 6_544 5_544
PT2 PT2 CE1 67.999(19) 6_544 5_544
GE2 PT2 CE1 139.014(12) 6_545 5_544
PT2 PT2 CE1 139.014(12) 6_545 5_544
PT3 PT2 CE1 67.849(14) . 10_557
GE2 PT2 CE1 139.014(12) 6_544 10_557
PT2 PT2 CE1 139.014(12) 6_544 10_557
GE2 PT2 CE1 67.999(19) 6_545 10_557
PT2 PT2 CE1 67.999(19) 6_545 10_557
CE1 PT2 CE1 135.70(3) 5_544 10_557
PT3 PT2 CE1 67.875(14) . 5_545
GE2 PT2 CE1 139.068(12) 6_544 5_545
PT2 PT2 CE1 139.068(12) 6_544 5_545
GE2 PT2 CE1 67.935(19) 6_545 5_545
PT2 PT2 CE1 67.935(19) 6_545 5_545
CE1 PT2 CE1 81.757(17) 5_544 5_545
CE1 PT2 CE1 81.915(17) 10_557 5_545
PT3 PT2 CE1 67.875(14) . 10_556
GE2 PT2 CE1 67.935(19) 6_544 10_556
PT2 PT2 CE1 67.935(19) 6_544 10_556
GE2 PT2 CE1 139.068(12) 6_545 10_556
PT2 PT2 CE1 139.068(12) 6_545 10_556
CE1 PT2 CE1 81.915(17) 5_544 10_556
CE1 PT2 CE1 81.757(17) 10_557 10_556
CE1 PT2 CE1 135.75(3) 5_545 10_556
PT3 PT2 CE1 139.185(11) . 2_554
GE2 PT2 CE1 67.61(3) 6_544 2_554
PT2 PT2 CE1 67.61(3) 6_544 2_554
GE2 PT2 CE1 67.52(3) 6_545 2_554
PT2 PT2 CE1 67.52(3) 6_545 2_554
CE1 PT2 CE1 135.61(3) 5_544 2_554
CE1 PT2 CE1 81.73(2) 10_557 2_554
CE1 PT2 CE1 135.46(3) 5_545 2_554
CE1 PT2 CE1 81.80(2) 10_556 2_554
PT3 PT2 CE1 139.185(12) . 13_556
GE2 PT2 CE1 67.52(3) 6_544 13_556
PT2 PT2 CE1 67.52(3) 6_544 13_556
GE2 PT2 CE1 67.61(3) 6_545 13_556
PT2 PT2 CE1 67.61(3) 6_545 13_556
CE1 PT2 CE1 81.73(2) 5_544 13_556
CE1 PT2 CE1 135.61(3) 10_557 13_556
CE1 PT2 CE1 81.80(2) 5_545 13_556
CE1 PT2 CE1 135.46(3) 10_556 13_556
CE1 PT2 CE1 81.63(2) 2_554 13_556
GE3 PT3 PT3 0.0 13_556 13_556
GE3 PT3 GE3 120.38(5) 13_556 13
PT3 PT3 GE3 120.38(5) 13_556 13
GE3 PT3 PT3 120.4 13_556 13
PT3 PT3 PT3 120.38(5) 13_556 13
GE3 PT3 PT3 0.0 13 13
GE3 PT3 PT2 119.81(2) 13_556 .
PT3 PT3 PT2 119.81(2) 13_556 .
GE3 PT3 PT2 119.81(2) 13 .
PT3 PT3 PT2 119.81(2) 13 .
GE3 PT3 CE1 67.91(3) 13_556 6_554
PT3 PT3 CE1 67.91(3) 13_556 6_554
GE3 PT3 CE1 68.00(3) 13 6_554
PT3 PT3 CE1 68.00(3) 13 6_554
PT2 PT3 CE1 139.031(12) . 6_554
GE3 PT3 CE1 68.00(3) 13_556 9_566
PT3 PT3 CE1 68.00(3) 13_556 9_566
GE3 PT3 CE1 67.91(3) 13 9_566
PT3 PT3 CE1 67.91(3) 13 9_566
PT2 PT3 CE1 139.031(12) . 9_566
CE1 PT3 CE1 81.94(2) 6_554 9_566
GE3 PT3 CE1 67.789(19) 13_556 10_557
PT3 PT3 CE1 67.789(19) 13_556 10_557
GE3 PT3 CE1 139.073(12) 13 10_557
PT3 PT3 CE1 139.073(12) 13 10_557
PT2 PT3 CE1 67.683(14) . 10_557
CE1 PT3 CE1 135.698(13) 6_554 10_557
CE1 PT3 CE1 81.823(18) 9_566 10_557
GE3 PT3 CE1 139.073(12) 13_556 5_544
PT3 PT3 CE1 139.073(12) 13_556 5_544
GE3 PT3 CE1 67.789(19) 13 5_544
PT3 PT3 CE1 67.789(19) 13 5_544
PT2 PT3 CE1 67.683(14) . 5_544
CE1 PT3 CE1 81.823(18) 6_554 5_544
CE1 PT3 CE1 135.698(13) 9_566 5_544
CE1 PT3 CE1 135.37(3) 10_557 5_544
GE3 PT3 CE1 139.128(13) 13_556 10_556
PT3 PT3 CE1 139.128(13) 13_556 10_556
GE3 PT3 CE1 67.725(19) 13 10_556
PT3 PT3 CE1 67.725(19) 13 10_556
PT2 PT3 CE1 67.709(14) . 10_556
CE1 PT3 CE1 135.724(13) 6_554 10_556
CE1 PT3 CE1 81.768(18) 9_566 10_556
CE1 PT3 CE1 81.640(17) 10_557 10_556
CE1 PT3 CE1 81.797(17) 5_544 10_556
GE3 PT3 CE1 67.725(19) 13_556 5_545
PT3 PT3 CE1 67.725(19) 13_556 5_545
GE3 PT3 CE1 139.128(13) 13 5_545
PT3 PT3 CE1 139.128(13) 13 5_545
PT2 PT3 CE1 67.709(14) . 5_545
CE1 PT3 CE1 81.768(19) 6_554 5_545
CE1 PT3 CE1 135.724(13) 9_566 5_545
CE1 PT3 CE1 81.797(17) 10_557 5_545
CE1 PT3 CE1 81.640(17) 5_544 5_545
CE1 PT3 CE1 135.42(3) 10_556 5_545

loop_
_geom_bond_atom_site_label_1
_geom_bond_atom_site_label_2
_geom_bond_distance
_geom_bond_site_symmetry_2
CE1 GE2 3.2460(8) 10_567
CE1 PT2 3.2460(8) 10_567
CE1 GE2 3.2460(8) 5_456
CE1 PT2 3.2460(8) 5_456
CE1 GE3 3.2471(7) 6
CE1 PT3 3.2471(7) 6
CE1 GE3 3.2471(7) 9_566
CE1 PT3 3.2471(7) 9_566
CE1 GE2 3.2496(8) 5_455
CE1 PT2 3.2496(8) 5_455
CE1 PT2 3.2496(8) 10_566
CE1 GE2 3.2496(8) 10_566
PT2 PT3 2.4580(9) .
PT2 GE2 2.4614(7) 6_544
PT2 PT2 2.4614(7) 6_544
PT2 GE2 2.4614(7) 6_545
PT2 PT2 2.4614(7) 6_545
PT2 CE1 3.2460(8) 5_544
PT2 CE1 3.2460(8) 10_557
PT2 CE1 3.2496(8) 5_545
PT2 CE1 3.2496(8) 10_556
PT2 CE1 3.2571(7) 2_554
PT2 CE1 3.2571(7) 13_556
PT3 GE3 2.4497(7) 13_556
PT3 PT3 2.4497(7) 13_556
PT3 GE3 2.4497(7) 13
PT3 PT3 2.4497(7) 13
PT3 CE1 3.2471(7) 6_554
PT3 CE1 3.2471(7) 9_566
PT3 CE1 3.2499(8) 10_557
PT3 CE1 3.2499(8) 5_544
PT3 CE1 3.2534(8) 10_556
PT3 CE1 3.2534(8) 5_545
